data_7706448
loop_
_publ_author_name
'Andrejevi\'c, Tina P'
'Aleksic, Ivana'
'Po\<ckaj, Marta'
'Kljun, Jakob'
'Milivojevic, Dusan'
'Stevanovi\'c, Nevena Lj'
'Nikodinovic-Runic, Jasmina'
'Turel, Iztok'
'Djuran, Milo\<s I'
'Gli\<si\'c, Biljana \/D'

_publ_section_title
;
 Tailoring copper(ii) complexes with pyridine-4,5-dicarboxylate esters for
 anti-Candida activity.
;
_journal_issue 7
_journal_name_full 'Dalton transactions (Cambridge, England : 2003)'
_journal_page_first 2627
_journal_page_last 2638
_journal_paper_doi 10.1039/d0dt04061d
_journal_volume 50
_journal_year 2021
_chemical_formula_moiety 'C14 H14 Cu N4 O11, H2 O'
_chemical_formula_sum 'C14 H16 Cu N4 O12'
_chemical_formula_weight 495.85
_space_group_crystal_system monoclinic
_space_group_IT_number 9
_space_group_name_Hall 'C -2yc'
_space_group_name_H-M_alt 'C 1 c 1'
_atom_sites_solution_hydrogens mixed
_atom_sites_solution_primary direct
_audit_creation_method SHELXL-2018/3
_audit_update_record
;
2020-11-01 deposited with the CCDC.	2021-01-18 downloaded from the CCDC.
;
_cell_angle_alpha 90
_cell_angle_beta 101.849(6)
_cell_angle_gamma 90
_cell_formula_units_Z 4
_cell_length_a 10.3255(6)
_cell_length_b 22.7235(11)
_cell_length_c 8.0546(5)
_cell_measurement_reflns_used 2273
_cell_measurement_temperature 150(2)
_cell_measurement_theta_max 29.7420
_cell_measurement_theta_min 3.5670
_cell_volume 1849.59(19)
_computing_cell_refinement 'CrysAlisPro 1.171.39.46e (Rigaku OD, 2018)'
_computing_data_collection 'CrysAlisPro 1.171.39.46e (Rigaku OD, 2018)'
_computing_data_reduction 'CrysAlisPro 1.171.39.46e (Rigaku OD, 2018)'
_computing_structure_refinement 'SHELXL-2018/3 (Sheldrick, 2018)'
_computing_structure_solution 'SIR97 (Altomare et al., 1999)'
_diffrn_ambient_environment N~2~
_diffrn_ambient_temperature 150(2)
_diffrn_detector 'CCD plate'
_diffrn_detector_area_resol_mean 10.4933
_diffrn_detector_type Atlas
_diffrn_measured_fraction_theta_full 0.999
_diffrn_measured_fraction_theta_max 0.885
_diffrn_measurement_device 'four-circle diffractometer'
_diffrn_measurement_device_type 'SuperNova, Dual, Cu at home/near, Atlas'
_diffrn_measurement_method '\w scans'
_diffrn_radiation_monochromator mirror
_diffrn_radiation_probe x-ray
_diffrn_radiation_type 'Mo K\a'
_diffrn_radiation_wavelength 0.71073
_diffrn_reflns_av_R_equivalents 0.0284
_diffrn_reflns_av_unetI/netI 0.0494
_diffrn_reflns_Laue_measured_fraction_full 0.999
_diffrn_reflns_Laue_measured_fraction_max 0.885
_diffrn_reflns_limit_h_max 9
_diffrn_reflns_limit_h_min -14
_diffrn_reflns_limit_k_max 21
_diffrn_reflns_limit_k_min -32
_diffrn_reflns_limit_l_max 11
_diffrn_reflns_limit_l_min -11
_diffrn_reflns_number 5050
_diffrn_reflns_point_group_measured_fraction_full 0.726
_diffrn_reflns_point_group_measured_fraction_max 0.591
_diffrn_reflns_theta_full 25.242
_diffrn_reflns_theta_max 30.293
_diffrn_reflns_theta_min 3.067
_diffrn_source 'micro-focus sealed X-ray tube'
_diffrn_source_type 'SuperNova (Mo) X-ray Source'
_exptl_absorpt_coefficient_mu 1.259
_exptl_absorpt_correction_T_max 1.00000
_exptl_absorpt_correction_T_min 0.87163
_exptl_absorpt_correction_type multi-scan
_exptl_absorpt_process_details
;
CrysAlisPro 1.171.39.46e (Rigaku Oxford Diffraction, 2018)
Empirical absorption correction using spherical harmonics,
 implemented in SCALE3 ABSPACK scaling algorithm.
;
_exptl_crystal_colour blue
_exptl_crystal_density_diffrn 1.781
_exptl_crystal_description needle
_exptl_crystal_F_000 1012
_exptl_crystal_size_max 0.300
_exptl_crystal_size_mid 0.050
_exptl_crystal_size_min 0.050
_refine_diff_density_max 0.501
_refine_diff_density_min -0.369
_refine_diff_density_rms 0.079
_refine_ls_abs_structure_details
;
 Flack x determined using 748 quotients [(I+)-(I-)]/[(I+)+(I-)]
 (Parsons, Flack and Wagner, Acta Cryst. B69 (2013) 249-259).
;
_refine_ls_abs_structure_Flack -0.002(13)
_refine_ls_extinction_method none
_refine_ls_goodness_of_fit_ref 1.054
_refine_ls_hydrogen_treatment mixed
_refine_ls_matrix_type full
_refine_ls_number_parameters 298
_refine_ls_number_reflns 3279
_refine_ls_number_restraints 6
_refine_ls_restrained_S_all 1.053
_refine_ls_R_factor_all 0.0391
_refine_ls_R_factor_gt 0.0336
_refine_ls_shift/su_max 0.001
_refine_ls_shift/su_mean 0.000
_refine_ls_structure_factor_coef Fsqd
_refine_ls_weighting_details 'w=1/[\s^2^(Fo^2^)+(0.0329P)^2^] where P=(Fo^2^+2Fc^2^)/3'
_refine_ls_weighting_scheme calc
_refine_ls_wR_factor_gt 0.0714
_refine_ls_wR_factor_ref 0.0745
_reflns_Friedel_coverage 0.330
_reflns_Friedel_fraction_full 0.451
_reflns_Friedel_fraction_max 0.294
_reflns_number_gt 3022
_reflns_number_total 3279
_reflns_threshold_expression 'I > 2\s(I)'
_cod_data_source_file d0dt04061d2.cif
_cod_data_source_block shelx
_cod_depositor_comments 'Adding full bibliography for 7706448--7706452.cif.'
_cod_original_sg_symbol_H-M 'C c'
_cod_database_code 7706448
_shelx_shelxl_version_number 2018/3
_shelx_space_group_comment
;
The symmetry employed for this shelxl refinement is uniquely defined
by the following loop, which should always be used as a source of
symmetry information in preference to the above space-group names.
They are only intended as comments.
;
_shelx_estimated_absorpt_t_min 0.704
_shelx_estimated_absorpt_t_max 0.940

loop_
_space_group_symop_operation_xyz
'x, y, z'
'x, -y, z+1/2'
'x+1/2, y+1/2, z'
'x+1/2, -y+1/2, z+1/2'

loop_
_atom_site_label
_atom_site_type_symbol
_atom_site_fract_x
_atom_site_fract_y
_atom_site_fract_z
_atom_site_U_iso_or_equiv
_atom_site_adp_type
_atom_site_occupancy
_atom_site_site_symmetry_order
_atom_site_calc_flag
_atom_site_refinement_flags_posn
_atom_site_refinement_flags_adp
_atom_site_refinement_flags_occupancy
_atom_site_disorder_assembly
_atom_site_disorder_group
Cu1 Cu 0.65311(4) 0.15477(2) 0.54286(5) 0.01722(12) Uani 1 1 d . . . . .
N1 N 0.7795(3) 0.10149(14) 0.4611(4) 0.0160(7) Uani 1 1 d . . . . .
C2 C 0.7583(4) 0.04336(17) 0.4785(5) 0.0151(8) Uani 1 1 d . . . . .
C3 C 0.8444(4) 0.00161(18) 0.4360(5) 0.0159(8) Uani 1 1 d . . . . .
H3 H 0.829258 -0.039170 0.449652 0.019 Uiso 1 1 calc R U . . .
C4 C 0.9533(4) 0.02056(17) 0.3732(4) 0.0148(8) Uani 1 1 d . . . . .
C5 C 0.9709(4) 0.08057(17) 0.3496(5) 0.0161(8) Uani 1 1 d . . . . .
C6 C 0.8815(4) 0.11942(17) 0.3967(5) 0.0186(8) Uani 1 1 d . . . . .
H6 H 0.893584 0.160418 0.382433 0.022 Uiso 1 1 calc R U . . .
N7 N 0.5704(3) 0.07662(16) 0.5794(4) 0.0177(7) Uani 1 1 d . . . . .
C8 C 0.6382(5) 0.02924(16) 0.5441(6) 0.0147(7) Uani 1 1 d . . . . .
C9 C 0.5961(4) -0.02765(18) 0.5637(5) 0.0202(9) Uani 1 1 d . . . . .
H9 H 0.645873 -0.060489 0.539131 0.024 Uiso 1 1 calc R U . . .
C10 C 0.4792(4) -0.03541(19) 0.6202(5) 0.0224(9) Uani 1 1 d . . . . .
H10 H 0.447290 -0.074001 0.633235 0.027 Uiso 1 1 calc R U . . .
C11 C 0.4098(4) 0.0122(2) 0.6572(5) 0.0209(10) Uani 1 1 d . . . . .
H11 H 0.329887 0.007369 0.696791 0.025 Uiso 1 1 calc R U . . .
C12 C 0.4589(4) 0.06812(19) 0.6354(5) 0.0223(9) Uani 1 1 d . . . . .
H12 H 0.411203 0.101461 0.661468 0.027 Uiso 1 1 calc R U . . .
C13 C 1.0589(4) -0.02185(17) 0.3443(5) 0.0161(8) Uani 1 1 d . . . . .
O14 O 1.1735(3) -0.00949(13) 0.3764(4) 0.0233(6) Uani 1 1 d . . . . .
O15 O 1.0079(3) -0.07307(12) 0.2822(3) 0.0198(6) Uani 1 1 d . . . . .
C16 C 1.1056(5) -0.11777(18) 0.2682(5) 0.0244(9) Uani 1 1 d . . . . .
H16A H 1.157041 -0.105258 0.184861 0.037 Uiso 1 1 calc R U . . .
H16B H 1.060620 -0.154953 0.231494 0.037 Uiso 1 1 calc R U . . .
H16C H 1.164922 -0.123258 0.378767 0.037 Uiso 1 1 calc R U . . .
C17 C 1.0782(4) 0.10404(17) 0.2689(5) 0.0173(8) Uani 1 1 d . . . . .
O18 O 1.1059(3) 0.08383(13) 0.1436(4) 0.0274(7) Uani 1 1 d . . . . .
O19 O 1.1357(3) 0.14995(11) 0.3541(4) 0.0235(7) Uani 1 1 d . . . . .
C20 C 1.2393(5) 0.1773(2) 0.2856(6) 0.0310(11) Uani 1 1 d . . . . .
H20A H 1.311585 0.149106 0.287967 0.046 Uiso 1 1 calc R U . . .
H20B H 1.272716 0.211821 0.353845 0.046 Uiso 1 1 calc R U . . .
H20C H 1.204126 0.189421 0.168229 0.046 Uiso 1 1 calc R U . . .
O21 O 0.8232(3) 0.19140(13) 0.7401(4) 0.0276(7) Uani 1 1 d . . . . .
N22 N 0.8239(4) 0.17178(15) 0.8867(5) 0.0237(8) Uani 1 1 d . . . . .
O23 O 0.7386(4) 0.13483(16) 0.9055(5) 0.0384(9) Uani 1 1 d . . . . .
O24 O 0.9079(3) 0.18925(14) 1.0109(4) 0.0309(8) Uani 1 1 d . . . . .
O25 O 0.6998(3) 0.22368(13) 0.4024(4) 0.0223(6) Uani 1 1 d . . . . .
N26 N 0.6331(4) 0.21762(15) 0.2475(5) 0.0229(8) Uani 1 1 d . . . . .
O27 O 0.5522(3) 0.17658(15) 0.2192(4) 0.0295(7) Uani 1 1 d . . . . .
O28 O 0.6524(4) 0.25211(14) 0.1396(4) 0.0324(8) Uani 1 1 d . . . . .
O29 O 0.5165(4) 0.20265(14) 0.6073(4) 0.0282(7) Uani 1 1 d D . . . .
H29A H 0.501(5) 0.202(2) 0.706(4) 0.033(14) Uiso 1 1 d D . . . .
H29B H 0.494(6) 0.2342(17) 0.554(7) 0.06(2) Uiso 1 1 d D . . . .
O50W O 0.9092(4) 0.31106(16) 0.3723(4) 0.0306(8) Uani 1 1 d D . . . .
H50A H 0.958(5) 0.307(3) 0.468(4) 0.049(18) Uiso 1 1 d D . . . .
H50B H 0.848(6) 0.287(3) 0.379(10) 0.10(3) Uiso 1 1 d D . . . .

loop_
_atom_site_aniso_label
_atom_site_aniso_U_11
_atom_site_aniso_U_22
_atom_site_aniso_U_33
_atom_site_aniso_U_23
_atom_site_aniso_U_13
_atom_site_aniso_U_12
Cu1 0.0159(2) 0.01440(19) 0.0229(2) 0.0000(2) 0.00766(17) 0.0023(2)
N1 0.0136(17) 0.0170(16) 0.0187(15) -0.0006(14) 0.0063(14) 0.0038(15)
C2 0.0140(19) 0.0153(18) 0.0156(17) -0.0002(15) 0.0019(15) -0.0022(17)
C3 0.015(2) 0.0147(19) 0.0179(18) -0.0014(16) 0.0020(16) -0.0009(17)
C4 0.017(2) 0.0163(18) 0.0101(16) -0.0028(14) 0.0015(15) 0.0004(17)
C5 0.0139(19) 0.0190(19) 0.0160(17) -0.0031(15) 0.0048(15) -0.0034(17)
C6 0.019(2) 0.0143(17) 0.024(2) -0.0012(16) 0.0089(18) -0.0032(17)
N7 0.0120(17) 0.0216(17) 0.0196(16) -0.0033(15) 0.0034(14) 0.0001(15)
C8 0.012(2) 0.0166(15) 0.0140(14) 0.0003(19) -0.0001(14) -0.0009(19)
C9 0.022(2) 0.0179(18) 0.0213(19) 0.0001(16) 0.0054(17) -0.0020(18)
C10 0.021(2) 0.022(2) 0.024(2) 0.0041(17) 0.0037(18) -0.0069(19)
C11 0.015(2) 0.028(2) 0.0204(19) 0.0035(18) 0.0063(18) -0.003(2)
C12 0.017(2) 0.025(2) 0.027(2) -0.0036(18) 0.0081(18) 0.0011(19)
C13 0.018(2) 0.0184(18) 0.0125(17) 0.0033(15) 0.0038(15) 0.0023(17)
O14 0.0139(15) 0.0275(16) 0.0294(16) 0.0001(13) 0.0069(13) -0.0026(13)
O15 0.0181(15) 0.0175(13) 0.0233(14) -0.0042(11) 0.0028(12) 0.0020(13)
C16 0.022(2) 0.023(2) 0.029(2) -0.0058(18) 0.0076(19) 0.009(2)
C17 0.018(2) 0.0156(17) 0.0172(18) -0.0007(15) 0.0016(16) 0.0017(17)
O18 0.0366(19) 0.0264(16) 0.0234(15) -0.0031(13) 0.0161(15) -0.0060(15)
O19 0.0236(16) 0.0208(14) 0.0288(15) -0.0059(13) 0.0113(13) -0.0102(14)
C20 0.026(3) 0.030(2) 0.039(3) 0.003(2) 0.013(2) -0.014(2)
O21 0.0308(18) 0.0254(16) 0.0263(15) -0.0034(13) 0.0049(14) 0.0051(15)
N22 0.024(2) 0.0157(16) 0.031(2) -0.0005(15) 0.0046(17) 0.0042(17)
O23 0.029(2) 0.0271(17) 0.058(2) -0.0005(18) 0.0056(18) -0.0090(17)
O24 0.037(2) 0.0233(16) 0.0275(16) 0.0002(13) -0.0047(15) -0.0050(14)
O25 0.0237(17) 0.0190(14) 0.0244(14) -0.0001(12) 0.0053(14) -0.0019(13)
N26 0.025(2) 0.0197(17) 0.0259(18) 0.0016(15) 0.0088(17) 0.0048(17)
O27 0.0282(19) 0.0260(16) 0.0326(17) -0.0006(14) 0.0019(15) -0.0076(16)
O28 0.045(2) 0.0239(15) 0.0308(17) 0.0082(13) 0.0145(16) 0.0017(16)
O29 0.033(2) 0.0231(16) 0.0341(18) 0.0089(15) 0.0191(16) 0.0122(15)
O50W 0.0274(19) 0.040(2) 0.0248(17) 0.0000(15) 0.0066(15) -0.0079(17)

loop_
_atom_type_symbol
_atom_type_description
_atom_type_scat_dispersion_real
_atom_type_scat_dispersion_imag
_atom_type_scat_source
C C 0.0033 0.0016 'International Tables Vol C Tables 4.2.6.8 and 6.1.1.4'
H H 0.0000 0.0000 'International Tables Vol C Tables 4.2.6.8 and 6.1.1.4'
N N 0.0061 0.0033 'International Tables Vol C Tables 4.2.6.8 and 6.1.1.4'
O O 0.0106 0.0060 'International Tables Vol C Tables 4.2.6.8 and 6.1.1.4'
Cu Cu 0.3201 1.2651 'International Tables Vol C Tables 4.2.6.8 and 6.1.1.4'

loop_
_geom_angle_atom_site_label_1
_geom_angle_atom_site_label_2
_geom_angle_atom_site_label_3
_geom_angle
_geom_angle_site_symmetry_1
_geom_angle_site_symmetry_3
_geom_angle_publ_flag
O29 Cu1 N1 174.40(16) . . ?
O29 Cu1 N7 95.84(13) . . ?
N1 Cu1 N7 80.73(15) . . ?
O29 Cu1 O25 89.16(13) . . ?
N1 Cu1 O25 92.17(13) . . ?
N7 Cu1 O25 155.32(13) . . ?
O29 Cu1 O21 96.19(14) . . ?
N1 Cu1 O21 89.38(13) . . ?
N7 Cu1 O21 120.68(12) . . ?
O25 Cu1 O21 82.54(12) . . ?
C6 N1 C2 119.9(3) . . ?
C6 N1 Cu1 124.7(3) . . ?
C2 N1 Cu1 115.5(3) . . ?
N1 C2 C3 121.1(4) . . ?
N1 C2 C8 114.5(3) . . ?
C3 C2 C8 124.4(3) . . ?
C2 C3 C4 118.9(4) . . ?
C2 C3 H3 120.5 . . ?
C4 C3 H3 120.5 . . ?
C3 C4 C5 119.3(4) . . ?
C3 C4 C13 121.4(3) . . ?
C5 C4 C13 119.0(4) . . ?
C6 C5 C4 118.2(4) . . ?
C6 C5 C17 119.1(3) . . ?
C4 C5 C17 122.6(3) . . ?
N1 C6 C5 122.5(4) . . ?
N1 C6 H6 118.7 . . ?
C5 C6 H6 118.7 . . ?
C12 N7 C8 118.6(4) . . ?
C12 N7 Cu1 126.7(3) . . ?
C8 N7 Cu1 114.7(3) . . ?
N7 C8 C9 122.2(4) . . ?
N7 C8 C2 114.4(3) . . ?
C9 C8 C2 123.4(4) . . ?
C8 C9 C10 118.2(4) . . ?
C8 C9 H9 120.9 . . ?
C10 C9 H9 120.9 . . ?
C11 C10 C9 120.2(4) . . ?
C11 C10 H10 119.9 . . ?
C9 C10 H10 119.9 . . ?
C10 C11 C12 118.4(4) . . ?
C10 C11 H11 120.8 . . ?
C12 C11 H11 120.8 . . ?
N7 C12 C11 122.5(4) . . ?
N7 C12 H12 118.8 . . ?
C11 C12 H12 118.8 . . ?
O14 C13 O15 125.9(4) . . ?
O14 C13 C4 122.2(4) . . ?
O15 C13 C4 111.9(3) . . ?
C13 O15 C16 114.4(3) . . ?
O15 C16 H16A 109.5 . . ?
O15 C16 H16B 109.5 . . ?
H16A C16 H16B 109.5 . . ?
O15 C16 H16C 109.5 . . ?
H16A C16 H16C 109.5 . . ?
H16B C16 H16C 109.5 . . ?
O18 C17 O19 125.6(4) . . ?
O18 C17 C5 123.9(4) . . ?
O19 C17 C5 110.5(3) . . ?
C17 O19 C20 115.5(3) . . ?
O19 C20 H20A 109.5 . . ?
O19 C20 H20B 109.5 . . ?
H20A C20 H20B 109.5 . . ?
O19 C20 H20C 109.5 . . ?
H20A C20 H20C 109.5 . . ?
H20B C20 H20C 109.5 . . ?
N22 O21 Cu1 112.4(3) . . ?
O24 N22 O23 120.6(4) . . ?
O24 N22 O21 120.6(4) . . ?
O23 N22 O21 118.8(4) . . ?
N26 O25 Cu1 108.1(2) . . ?
O28 N26 O27 123.7(4) . . ?
O28 N26 O25 119.0(4) . . ?
O27 N26 O25 117.3(3) . . ?
Cu1 O29 H29A 122(4) . . ?
Cu1 O29 H29B 119(4) . . ?
H29A O29 H29B 114(5) . . ?
H50A O50W H50B 101(6) . . ?

loop_
_geom_bond_atom_site_label_1
_geom_bond_atom_site_label_2
_geom_bond_distance
_geom_bond_site_symmetry_2
_geom_bond_publ_flag
Cu1 O29 1.935(3) . ?
Cu1 N1 1.988(3) . ?
Cu1 N7 2.018(4) . ?
Cu1 O25 2.047(3) . ?
Cu1 O21 2.270(3) . ?
N1 C6 1.331(5) . ?
N1 C2 1.351(5) . ?
C2 C3 1.390(6) . ?
C2 C8 1.479(6) . ?
C3 C4 1.393(6) . ?
C3 H3 0.9500 . ?
C4 C5 1.394(5) . ?
C4 C13 1.508(6) . ?
C5 C6 1.385(6) . ?
C5 C17 1.493(6) . ?
C6 H6 0.9500 . ?
N7 C12 1.334(5) . ?
N7 C8 1.347(5) . ?
C8 C9 1.383(5) . ?
C9 C10 1.386(6) . ?
C9 H9 0.9500 . ?
C10 C11 1.365(6) . ?
C10 H10 0.9500 . ?
C11 C12 1.392(6) . ?
C11 H11 0.9500 . ?
C12 H12 0.9500 . ?
C13 O14 1.192(5) . ?
C13 O15 1.332(5) . ?
O15 C16 1.452(5) . ?
C16 H16A 0.9800 . ?
C16 H16B 0.9800 . ?
C16 H16C 0.9800 . ?
C17 O18 1.196(4) . ?
C17 O19 1.321(5) . ?
O19 C20 1.441(5) . ?
C20 H20A 0.9800 . ?
C20 H20B 0.9800 . ?
C20 H20C 0.9800 . ?
O21 N22 1.261(5) . ?
N22 O24 1.247(5) . ?
N22 O23 1.249(5) . ?
O25 N26 1.302(5) . ?
N26 O28 1.217(4) . ?
N26 O27 1.241(5) . ?
O29 H29A 0.85(2) . ?
O29 H29B 0.84(2) . ?
O50W H50A 0.83(2) . ?
O50W H50B 0.85(2) . ?

loop_
_geom_hbond_atom_site_label_D
_geom_hbond_atom_site_label_H
_geom_hbond_atom_site_label_A
_geom_hbond_distance_DH
_geom_hbond_distance_HA
_geom_hbond_distance_DA
_geom_hbond_angle_DHA
_geom_hbond_site_symmetry_A
_geom_hbond_publ_flag
C3 H3 O23 0.95 2.36 3.280(5) 161.6 2_554 yes
C6 H6 O25 0.95 2.50 3.029(5) 115.5 . yes
C9 H9 O23 0.95 2.31 3.239(6) 164.6 2_554 yes
C11 H11 O14 0.95 2.38 3.293(5) 161.1 2_455 yes
C16 H16B O21 0.98 2.60 3.329(6) 131.0 2_554 yes
C16 H16B O28 0.98 2.49 3.203(5) 129.5 3_545 yes
C16 H16C O18 0.98 2.50 3.120(5) 120.9 2 yes
C20 H20B O21 0.98 2.48 3.150(6) 125.4 4_554 yes
O29 H29A O50W 0.85(2) 1.81(3) 2.618(5) 158(5) 4_455 yes
O29 H29B O24 0.84(2) 1.95(3) 2.745(4) 157(6) 4_454 yes
O50W H50A O27 0.83(2) 2.09(3) 2.894(5) 162(6) 4 yes
O50W H50B O25 0.85(2) 2.13(2) 2.982(5) 178(8) . yes

loop_
_geom_torsion_atom_site_label_1
_geom_torsion_atom_site_label_2
_geom_torsion_atom_site_label_3
_geom_torsion_atom_site_label_4
_geom_torsion
_geom_torsion_site_symmetry_1
_geom_torsion_site_symmetry_2
_geom_torsion_site_symmetry_3
_geom_torsion_site_symmetry_4
_geom_torsion_publ_flag
C6 N1 C2 C3 2.5(6) . . . . ?
Cu1 N1 C2 C3 -176.0(3) . . . . ?
C6 N1 C2 C8 -177.3(4) . . . . ?
Cu1 N1 C2 C8 4.3(5) . . . . ?
N1 C2 C3 C4 -0.6(6) . . . . ?
C8 C2 C3 C4 179.1(4) . . . . ?
C2 C3 C4 C5 -2.0(6) . . . . ?
C2 C3 C4 C13 172.7(3) . . . . ?
C3 C4 C5 C6 2.7(6) . . . . ?
C13 C4 C5 C6 -172.1(3) . . . . ?
C3 C4 C5 C17 -174.5(4) . . . . ?
C13 C4 C5 C17 10.7(6) . . . . ?
C2 N1 C6 C5 -1.7(6) . . . . ?
Cu1 N1 C6 C5 176.5(3) . . . . ?
C4 C5 C6 N1 -0.9(6) . . . . ?
C17 C5 C6 N1 176.4(4) . . . . ?
C12 N7 C8 C9 0.1(6) . . . . ?
Cu1 N7 C8 C9 179.4(3) . . . . ?
C12 N7 C8 C2 178.4(4) . . . . ?
Cu1 N7 C8 C2 -2.3(5) . . . . ?
N1 C2 C8 N7 -1.3(6) . . . . ?
C3 C2 C8 N7 179.0(4) . . . . ?
N1 C2 C8 C9 177.0(4) . . . . ?
C3 C2 C8 C9 -2.7(7) . . . . ?
N7 C8 C9 C10 0.6(6) . . . . ?
C2 C8 C9 C10 -177.5(4) . . . . ?
C8 C9 C10 C11 -0.9(6) . . . . ?
C9 C10 C11 C12 0.5(6) . . . . ?
C8 N7 C12 C11 -0.6(6) . . . . ?
Cu1 N7 C12 C11 -179.8(3) . . . . ?
C10 C11 C12 N7 0.3(7) . . . . ?
C3 C4 C13 O14 -140.4(4) . . . . ?
C5 C4 C13 O14 34.3(5) . . . . ?
C3 C4 C13 O15 39.0(5) . . . . ?
C5 C4 C13 O15 -146.3(4) . . . . ?
O14 C13 O15 C16 5.4(5) . . . . ?
C4 C13 O15 C16 -174.0(3) . . . . ?
C6 C5 C17 O18 -132.8(4) . . . . ?
C4 C5 C17 O18 44.4(6) . . . . ?
C6 C5 C17 O19 46.6(5) . . . . ?
C4 C5 C17 O19 -136.3(4) . . . . ?
O18 C17 O19 C20 0.7(6) . . . . ?
C5 C17 O19 C20 -178.7(4) . . . . ?
Cu1 O21 N22 O24 -177.2(3) . . . . ?
Cu1 O21 N22 O23 2.4(5) . . . . ?
Cu1 O25 N26 O28 -175.4(3) . . . . ?
Cu1 O25 N26 O27 4.9(4) . . . . ?
